data_4077935
loop_
_publ_author_name
'Harhausen, Marcel'
'Fr\"ohlich, Roland'
'Kehr, Gerald'
'Erker, Gerhard'

_publ_section_title
;
 Reactions of Modified Intermolecular Frustrated P/B Lewis Pairs with
 Dihydrogen, Ethene, and Carbon Dioxide
;
_journal_issue 7
_journal_name_full Organometallics
_journal_page_first 2801
_journal_paper_doi 10.1021/om201076f
_journal_volume 31
_journal_year 2012
_chemical_formula_sum 'C51 H55 B F15 O P'
_chemical_formula_weight 1010.73
_chemical_name_systematic
; 
 ? 
;
_space_group_IT_number 2
_symmetry_cell_setting triclinic
_symmetry_space_group_name_Hall '-P 1'
_symmetry_space_group_name_H-M 'P -1'
_atom_sites_solution_hydrogens 'at P and B from difmap, others geom'
_atom_sites_solution_primary direct
_atom_sites_solution_secondary difmap
_audit_creation_method SHELXL-97
_cell_angle_alpha 97.043(2)
_cell_angle_beta 101.311(4)
_cell_angle_gamma 111.568(2)
_cell_formula_units_Z 2
_cell_length_a 11.2833(3)
_cell_length_b 12.7521(4)
_cell_length_c 18.8957(14)
_cell_measurement_reflns_used 7859
_cell_measurement_temperature 223(2)
_cell_measurement_theta_max 68.25
_cell_measurement_theta_min 0.88
_cell_volume 2422.2(2)
_computing_cell_refinement 'Collect (Nonius B.V., 1998)'
_computing_data_collection 'Collect (Nonius B.V., 1998)'
_computing_data_reduction 'Denzo-SMN (Otwinowski & Minor, 1997)'
_computing_molecular_graphics 'XP (BrukerAXS, 2000)'
_computing_publication_material 'SHELXL-97 (Sheldrick, 1997)'
_computing_structure_refinement 'SHELXL-97 (Sheldrick, 1997)'
_computing_structure_solution 'SHELXS-97 (Sheldrick, 1990)'
_diffrn_ambient_temperature 223(2)
_diffrn_measured_fraction_theta_full 0.965
_diffrn_measured_fraction_theta_max 0.965
_diffrn_measurement_device_type 'Nonius KappaCCD APEXII'
_diffrn_measurement_method '\w and \f scans'
_diffrn_radiation_monochromator graphite
_diffrn_radiation_source 'fine-focus sealed tube'
_diffrn_radiation_type CuK\a
_diffrn_radiation_wavelength 1.54178
_diffrn_reflns_av_R_equivalents 0.049
_diffrn_reflns_av_sigmaI/netI 0.0288
_diffrn_reflns_limit_h_max 13
_diffrn_reflns_limit_h_min -12
_diffrn_reflns_limit_k_max 14
_diffrn_reflns_limit_k_min -15
_diffrn_reflns_limit_l_max 21
_diffrn_reflns_limit_l_min -22
_diffrn_reflns_number 35859
_diffrn_reflns_theta_full 67.02
_diffrn_reflns_theta_max 67.02
_diffrn_reflns_theta_min 4.37
_exptl_absorpt_coefficient_mu 1.347
_exptl_absorpt_correction_T_max 0.8033
_exptl_absorpt_correction_T_min 0.6880
_exptl_absorpt_correction_type multi-scan
_exptl_absorpt_process_details 'Denzo (Otwinowski, Borek, Majewski & Minor, 2003)'
_exptl_crystal_colour colourless
_exptl_crystal_density_diffrn 1.386
_exptl_crystal_density_method 'not measured'
_exptl_crystal_description block
_exptl_crystal_F_000 1048
_exptl_crystal_size_max 0.30
_exptl_crystal_size_mid 0.23
_exptl_crystal_size_min 0.17
_refine_diff_density_max 0.479
_refine_diff_density_min -0.512
_refine_diff_density_rms 0.052
_refine_ls_extinction_method none
_refine_ls_goodness_of_fit_ref 1.028
_refine_ls_hydrogen_treatment mixed
_refine_ls_matrix_type full
_refine_ls_number_parameters 640
_refine_ls_number_reflns 8362
_refine_ls_number_restraints 30
_refine_ls_restrained_S_all 1.065
_refine_ls_R_factor_all 0.0714
_refine_ls_R_factor_gt 0.0593
_refine_ls_shift/su_max 0.000
_refine_ls_shift/su_mean 0.000
_refine_ls_structure_factor_coef Fsqd
_refine_ls_weighting_details 'calc w=1/[\s^2^(Fo^2^)+(0.0823P)^2^+1.8943P] where P=(Fo^2^+2Fc^2^)/3'
_refine_ls_weighting_scheme calc
_refine_ls_wR_factor_gt 0.1560
_refine_ls_wR_factor_ref 0.1676
_reflns_number_gt 6877
_reflns_number_total 8362
_reflns_threshold_expression >2sigma(I)
_cod_data_source_file om201076f_si_002.cif
_cod_data_source_block erk5610
_cod_original_sg_symbol_H-M P-1
_cod_database_code 4077935

loop_
_symmetry_equiv_pos_as_xyz
'x, y, z'
'-x, -y, -z'

loop_
_atom_site_label
_atom_site_type_symbol
_atom_site_fract_x
_atom_site_fract_y
_atom_site_fract_z
_atom_site_U_iso_or_equiv
_atom_site_adp_type
_atom_site_occupancy
_atom_site_symmetry_multiplicity
_atom_site_calc_flag
_atom_site_refinement_flags
P1 P 0.07329(7) 0.75989(6) 0.18638(4) 0.03947(18) Uani 1 1 d .
H1A H 0.082(3) 0.856(2) 0.2177(16) 0.047 Uiso 1 1 d .
C11 C 0.1531(2) 0.7118(2) 0.26028(14) 0.0387(6) Uani 1 1 d .
C12 C 0.1385(3) 0.5968(2) 0.24468(15) 0.0458(6) Uani 1 1 d .
H12 H 0.0914 0.5509 0.1973 0.055 Uiso 1 1 calc R
C13 C 0.1918(3) 0.5498(2) 0.29735(16) 0.0507(7) Uani 1 1 d .
H13 H 0.1818 0.4727 0.2859 0.061 Uiso 1 1 calc R
C14 C 0.2600(3) 0.6167(2) 0.36706(17) 0.0545(7) Uani 1 1 d .
H14 H 0.2960 0.5850 0.4036 0.065 Uiso 1 1 calc R
C15 C 0.2752(3) 0.7300(2) 0.38315(16) 0.0520(7) Uani 1 1 d .
H15 H 0.3217 0.7741 0.4311 0.062 Uiso 1 1 calc R
C16 C 0.2246(2) 0.7817(2) 0.33138(14) 0.0390(6) Uani 1 1 d .
C21 C 0.2486(3) 0.9063(2) 0.35526(14) 0.0428(6) Uani 1 1 d .
C22 C 0.1529(3) 0.9345(2) 0.38064(16) 0.0484(7) Uani 1 1 d .
C23 C 0.1791(3) 1.0502(3) 0.40424(19) 0.0620(8) Uani 1 1 d .
H23 H 0.1145 1.0693 0.4204 0.074 Uiso 1 1 calc R
C24 C 0.2965(4) 1.1385(3) 0.4049(2) 0.0698(10) Uani 1 1 d .
C25 C 0.3910(3) 1.1085(3) 0.3828(2) 0.0638(9) Uani 1 1 d .
H25 H 0.4720 1.1675 0.3840 0.077 Uiso 1 1 calc R
C26 C 0.3715(3) 0.9945(2) 0.35888(17) 0.0519(7) Uani 1 1 d .
C31 C 0.0291(3) 0.8414(3) 0.38956(17) 0.0538(7) Uani 1 1 d .
H31 H 0.0132 0.7686 0.3562 0.065 Uiso 1 1 calc R
C32 C -0.0951(4) 0.8657(3) 0.3690(2) 0.0757(10) Uani 1 1 d .
H32A H -0.0860 0.9325 0.4038 0.114 Uiso 1 1 calc R
H32B H -0.1715 0.7992 0.3706 0.114 Uiso 1 1 calc R
H32C H -0.1066 0.8807 0.3196 0.114 Uiso 1 1 calc R
C33 C 0.0536(4) 0.8230(4) 0.4687(2) 0.0801(11) Uani 1 1 d .
H33A H 0.1290 0.8026 0.4795 0.120 Uiso 1 1 calc R
H33B H -0.0238 0.7611 0.4739 0.120 Uiso 1 1 calc R
H33C H 0.0711 0.8935 0.5028 0.120 Uiso 1 1 calc R
C34 C 0.3239(5) 1.2651(3) 0.4314(3) 0.1116(19) Uani 1 1 d .
H34 H 0.3891 1.3020 0.4041 0.134 Uiso 1 1 calc R
C35 C 0.3992(8) 1.3117(5) 0.5027(4) 0.183(4) Uani 1 1 d .
H35A H 0.4309 1.3951 0.5117 0.275 Uiso 1 1 calc R
H35B H 0.4738 1.2899 0.5107 0.275 Uiso 1 1 calc R
H35C H 0.3461 1.2831 0.5364 0.275 Uiso 1 1 calc R
C36 C 0.2179(5) 1.2995(3) 0.4007(2) 0.0901(13) Uani 1 1 d .
H36A H 0.1372 1.2518 0.4118 0.135 Uiso 1 1 calc R
H36B H 0.2042 1.2896 0.3476 0.135 Uiso 1 1 calc R
H36C H 0.2419 1.3798 0.4224 0.135 Uiso 1 1 calc R
C37 C 0.4867(3) 0.9691(3) 0.3428(2) 0.0641(9) Uani 1 1 d .
H37 H 0.4501 0.8897 0.3125 0.077 Uiso 1 1 calc R
C38 C 0.5795(4) 0.9726(4) 0.4154(2) 0.0865(12) Uani 1 1 d .
H38A H 0.6182 1.0501 0.4458 0.130 Uiso 1 1 calc R
H38B H 0.6490 0.9511 0.4045 0.130 Uiso 1 1 calc R
H38C H 0.5297 0.9190 0.4417 0.130 Uiso 1 1 calc R
C39 C 0.5664(4) 1.0511(4) 0.2997(3) 0.0997(15) Uani 1 1 d .
H39A H 0.5063 1.0583 0.2580 0.150 Uiso 1 1 calc R
H39B H 0.6245 1.0202 0.2818 0.150 Uiso 1 1 calc R
H39C H 0.6186 1.1264 0.3319 0.150 Uiso 1 1 calc R
C41 C 0.1682(3) 0.7873(3) 0.11613(17) 0.0537(7) Uani 1 1 d .
C42 C 0.3017(3) 0.8846(3) 0.1573(2) 0.0713(10) Uani 1 1 d .
H42A H 0.3554 0.9067 0.1230 0.107 Uiso 1 1 calc R
H42B H 0.3465 0.8582 0.1959 0.107 Uiso 1 1 calc R
H42C H 0.2879 0.9506 0.1792 0.107 Uiso 1 1 calc R
C43 C 0.0994(4) 0.8294(3) 0.05403(19) 0.0664(9) Uani 1 1 d .
H43A H 0.1544 0.8511 0.0203 0.100 Uiso 1 1 calc R
H43B H 0.0854 0.8957 0.0753 0.100 Uiso 1 1 calc R
H43C H 0.0149 0.7680 0.0274 0.100 Uiso 1 1 calc R
C44 C 0.1884(4) 0.6808(3) 0.0842(2) 0.0712(10) Uani 1 1 d .
H44A H 0.1037 0.6204 0.0568 0.107 Uiso 1 1 calc R
H44B H 0.2287 0.6536 0.1241 0.107 Uiso 1 1 calc R
H44C H 0.2456 0.7008 0.0513 0.107 Uiso 1 1 calc R
C51 C -0.1064(3) 0.6673(3) 0.14974(16) 0.0486(7) Uani 1 1 d .
C52 C -0.1358(3) 0.5663(3) 0.08562(18) 0.0626(8) Uani 1 1 d .
H52A H -0.0891 0.5196 0.1021 0.094 Uiso 1 1 calc R
H52B H -0.1069 0.5966 0.0445 0.094 Uiso 1 1 calc R
H52C H -0.2300 0.5192 0.0700 0.094 Uiso 1 1 calc R
C53 C -0.1731(3) 0.7459(3) 0.12232(19) 0.0591(8) Uani 1 1 d .
H53A H -0.2671 0.7006 0.1018 0.089 Uiso 1 1 calc R
H53B H -0.1351 0.7800 0.0846 0.089 Uiso 1 1 calc R
H53C H -0.1593 0.8066 0.1633 0.089 Uiso 1 1 calc R
C54 C -0.1615(3) 0.6177(3) 0.21189(19) 0.0634(8) Uani 1 1 d .
H54A H -0.2555 0.5711 0.1931 0.095 Uiso 1 1 calc R
H54B H -0.1467 0.6803 0.2519 0.095 Uiso 1 1 calc R
H54C H -0.1173 0.5701 0.2300 0.095 Uiso 1 1 calc R
B1 B 0.3397(3) 0.2956(3) 0.17511(17) 0.0462(7) Uani 1 1 d .
H1B H 0.393(3) 0.277(3) 0.2313(17) 0.055 Uiso 1 1 d .
C61 C 0.4062(3) 0.4354(2) 0.17812(16) 0.0466(6) Uani 1 1 d .
C62 C 0.4573(3) 0.5144(3) 0.24478(17) 0.0525(7) Uani 1 1 d .
F62 F 0.4521(2) 0.47775(17) 0.30899(10) 0.0697(5) Uani 1 1 d .
C63 C 0.5124(3) 0.6328(3) 0.2513(2) 0.0643(9) Uani 1 1 d .
F63 F 0.5588(2) 0.70459(19) 0.31811(14) 0.0937(7) Uani 1 1 d .
C64 C 0.5186(3) 0.6768(3) 0.1892(2) 0.0650(9) Uani 1 1 d .
F64 F 0.5717(2) 0.79148(16) 0.19363(17) 0.0978(8) Uani 1 1 d .
C65 C 0.4692(3) 0.6024(3) 0.1215(2) 0.0603(8) Uani 1 1 d .
F65 F 0.4718(2) 0.64426(19) 0.05922(14) 0.0838(6) Uani 1 1 d .
C66 C 0.4149(3) 0.4852(3) 0.11744(17) 0.0508(7) Uani 1 1 d .
F66 F 0.3645(2) 0.41806(16) 0.04865(10) 0.0684(5) Uani 1 1 d .
C71 C 0.1846(3) 0.2532(2) 0.17634(14) 0.0444(6) Uani 1 1 d .
C72 C 0.1249(3) 0.1571(3) 0.20446(16) 0.0550(7) Uani 1 1 d .
F72 F 0.1924(2) 0.09193(18) 0.22353(13) 0.0831(6) Uani 1 1 d .
C73 C 0.0004(4) 0.1218(3) 0.21456(18) 0.0634(9) Uani 1 1 d .
F73 F -0.0496(3) 0.0269(2) 0.24217(14) 0.1015(8) Uani 1 1 d .
C74 C -0.0754(3) 0.1815(3) 0.19526(18) 0.0619(9) Uani 1 1 d .
F74 F -0.1975(2) 0.1484(2) 0.20462(13) 0.0897(7) Uani 1 1 d .
C75 C -0.0247(3) 0.2741(3) 0.16423(18) 0.0552(7) Uani 1 1 d .
F75 F -0.09799(19) 0.33355(18) 0.14317(15) 0.0862(7) Uani 1 1 d .
C76 C 0.1003(3) 0.3060(2) 0.15459(16) 0.0475(7) Uani 1 1 d .
F76 F 0.13903(17) 0.39667(15) 0.12080(11) 0.0639(5) Uani 1 1 d .
C81 C 0.3637(3) 0.2227(2) 0.10568(15) 0.0448(6) Uani 1 1 d .
C82 C 0.4912(3) 0.2374(3) 0.10343(18) 0.0548(7) Uani 1 1 d .
F82 F 0.59438(18) 0.31357(19) 0.15897(12) 0.0802(6) Uani 1 1 d .
C83 C 0.5215(3) 0.1817(3) 0.04765(19) 0.0585(8) Uani 1 1 d .
F83 F 0.6475(2) 0.2019(2) 0.04796(14) 0.0874(7) Uani 1 1 d .
C84 C 0.4217(3) 0.1054(3) -0.01145(17) 0.0536(7) Uani 1 1 d .
F84 F 0.4499(2) 0.05154(18) -0.06727(11) 0.0763(6) Uani 1 1 d .
C85 C 0.2944(3) 0.0866(2) -0.01214(15) 0.0483(7) Uani 1 1 d .
F85 F 0.19481(19) 0.01266(16) -0.06940(10) 0.0682(5) Uani 1 1 d .
C86 C 0.2681(3) 0.1445(2) 0.04519(15) 0.0447(6) Uani 1 1 d .
F86 F 0.13857(16) 0.12135(16) 0.03859(9) 0.0597(5) Uani 1 1 d .
O91 O -0.2192(10) 0.3606(8) 0.4407(4) 0.239(3) Uani 1 1 d U
C92 C -0.2651(10) 0.4369(9) 0.4220(6) 0.184(3) Uani 1 1 d U
H92A H -0.3605 0.4057 0.4165 0.221 Uiso 1 1 calc R
H92B H -0.2239 0.5069 0.4612 0.221 Uiso 1 1 calc R
C93 C -0.2412(10) 0.4632(10) 0.3600(5) 0.195(4) Uani 1 1 d U
H93A H -0.2033 0.5472 0.3652 0.234 Uiso 1 1 calc R
H93B H -0.3231 0.4303 0.3202 0.234 Uiso 1 1 calc R
C94 C -0.1431(10) 0.4131(9) 0.3419(5) 0.181(3) Uani 1 1 d U
H94A H -0.1816 0.3583 0.2941 0.217 Uiso 1 1 calc R
H94B H -0.0616 0.4749 0.3395 0.217 Uiso 1 1 calc R
C95 C -0.1182(9) 0.3609(9) 0.3947(6) 0.184(3) Uani 1 1 d U
H95A H -0.0273 0.4028 0.4254 0.220 Uiso 1 1 calc R
H95B H -0.1310 0.2819 0.3743 0.220 Uiso 1 1 calc R

loop_
_atom_site_aniso_label
_atom_site_aniso_U_11
_atom_site_aniso_U_22
_atom_site_aniso_U_33
_atom_site_aniso_U_23
_atom_site_aniso_U_13
_atom_site_aniso_U_12
P1 0.0427(4) 0.0402(4) 0.0411(4) 0.0113(3) 0.0139(3) 0.0206(3)
C11 0.0392(13) 0.0396(13) 0.0397(13) 0.0084(11) 0.0122(11) 0.0176(11)
C12 0.0523(16) 0.0418(14) 0.0419(14) 0.0031(11) 0.0077(12) 0.0216(12)
C13 0.0602(18) 0.0390(14) 0.0542(17) 0.0079(12) 0.0090(14) 0.0252(13)
C14 0.0645(19) 0.0463(16) 0.0506(17) 0.0115(13) 0.0021(14) 0.0262(14)
C15 0.0600(18) 0.0456(15) 0.0423(15) 0.0031(12) 0.0019(13) 0.0202(14)
C16 0.0383(13) 0.0374(13) 0.0423(14) 0.0077(11) 0.0127(11) 0.0155(11)
C21 0.0494(15) 0.0384(13) 0.0391(14) 0.0055(11) 0.0094(12) 0.0181(12)
C22 0.0533(16) 0.0446(15) 0.0470(15) 0.0042(12) 0.0126(13) 0.0213(13)
C23 0.065(2) 0.0509(17) 0.071(2) -0.0011(15) 0.0117(16) 0.0324(16)
C24 0.070(2) 0.0383(16) 0.086(2) -0.0030(16) 0.0009(18) 0.0201(16)
C25 0.0583(19) 0.0385(15) 0.080(2) 0.0056(15) 0.0085(17) 0.0104(14)
C26 0.0497(16) 0.0428(15) 0.0546(17) 0.0050(13) 0.0118(13) 0.0118(13)
C31 0.0568(18) 0.0529(17) 0.0551(17) 0.0066(14) 0.0219(14) 0.0236(14)
C32 0.057(2) 0.079(2) 0.096(3) 0.012(2) 0.0273(19) 0.0323(19)
C33 0.086(3) 0.087(3) 0.068(2) 0.021(2) 0.033(2) 0.027(2)
C34 0.105(3) 0.044(2) 0.156(5) -0.018(2) -0.013(3) 0.034(2)
C35 0.225(8) 0.096(4) 0.165(6) -0.071(4) -0.104(6) 0.102(5)
C36 0.139(4) 0.056(2) 0.077(3) 0.0058(18) 0.008(2) 0.055(2)
C37 0.0515(18) 0.0558(18) 0.072(2) -0.0033(16) 0.0199(16) 0.0109(15)
C38 0.056(2) 0.095(3) 0.095(3) -0.010(2) 0.003(2) 0.033(2)
C39 0.075(3) 0.075(3) 0.121(4) 0.002(2) 0.047(3) -0.007(2)
C41 0.0557(17) 0.0697(19) 0.0498(16) 0.0224(14) 0.0248(14) 0.0322(15)
C42 0.0527(19) 0.091(3) 0.077(2) 0.030(2) 0.0309(17) 0.0247(18)
C43 0.075(2) 0.081(2) 0.061(2) 0.0351(18) 0.0290(17) 0.0387(19)
C44 0.086(2) 0.092(3) 0.066(2) 0.0257(19) 0.0393(19) 0.057(2)
C51 0.0444(15) 0.0520(16) 0.0474(15) 0.0112(13) 0.0085(12) 0.0190(13)
C52 0.064(2) 0.0574(18) 0.0571(19) 0.0030(15) 0.0007(15) 0.0244(16)
C53 0.0496(17) 0.068(2) 0.066(2) 0.0160(16) 0.0106(15) 0.0323(15)
C54 0.0468(17) 0.073(2) 0.0613(19) 0.0209(16) 0.0131(14) 0.0126(15)
B1 0.0528(18) 0.0435(17) 0.0391(16) 0.0039(13) 0.0049(14) 0.0209(14)
C61 0.0405(14) 0.0464(15) 0.0484(16) 0.0039(12) 0.0059(12) 0.0173(12)
C62 0.0432(15) 0.0533(17) 0.0556(18) -0.0012(14) 0.0077(13) 0.0203(13)
F62 0.0780(13) 0.0752(12) 0.0467(10) -0.0045(9) 0.0066(9) 0.0311(10)
C63 0.0437(17) 0.0521(18) 0.082(2) -0.0157(17) 0.0076(16) 0.0157(14)
F63 0.0774(14) 0.0684(13) 0.1012(17) -0.0349(12) 0.0079(12) 0.0159(11)
C64 0.0438(17) 0.0402(16) 0.108(3) 0.0081(18) 0.0253(18) 0.0137(13)
F64 0.0769(14) 0.0426(10) 0.168(2) 0.0120(13) 0.0408(15) 0.0161(10)
C65 0.0484(17) 0.0595(19) 0.087(2) 0.0279(18) 0.0282(17) 0.0284(15)
F65 0.0859(15) 0.0766(13) 0.1156(18) 0.0534(13) 0.0455(13) 0.0422(12)
C66 0.0476(16) 0.0486(16) 0.0549(17) 0.0062(13) 0.0102(13) 0.0209(13)
F66 0.0899(14) 0.0666(11) 0.0489(10) 0.0149(9) 0.0098(9) 0.0349(10)
C71 0.0568(17) 0.0399(14) 0.0335(13) 0.0020(11) 0.0092(12) 0.0191(12)
C72 0.072(2) 0.0486(16) 0.0443(16) 0.0116(13) 0.0136(14) 0.0243(15)
F72 0.0963(16) 0.0698(13) 0.0950(16) 0.0433(12) 0.0242(12) 0.0391(12)
C73 0.075(2) 0.0523(18) 0.0507(18) 0.0126(14) 0.0211(16) 0.0101(17)
F73 0.1054(18) 0.0899(16) 0.1002(17) 0.0529(14) 0.0382(14) 0.0136(14)
C74 0.0572(19) 0.0567(19) 0.0556(18) -0.0052(15) 0.0216(15) 0.0070(15)
F74 0.0632(13) 0.0875(15) 0.0990(16) 0.0011(12) 0.0381(12) 0.0061(11)
C75 0.0503(17) 0.0431(15) 0.0633(19) -0.0057(14) 0.0099(14) 0.0168(13)
F75 0.0517(11) 0.0622(12) 0.141(2) 0.0127(12) 0.0191(12) 0.0249(9)
C76 0.0516(16) 0.0332(13) 0.0511(16) 0.0024(12) 0.0127(13) 0.0123(12)
F76 0.0540(10) 0.0494(10) 0.0910(13) 0.0276(9) 0.0158(9) 0.0214(8)
C81 0.0493(16) 0.0404(14) 0.0449(15) 0.0084(12) 0.0094(12) 0.0201(12)
C82 0.0475(17) 0.0506(16) 0.0604(18) 0.0079(14) 0.0095(14) 0.0168(13)
F82 0.0479(10) 0.0827(14) 0.0857(14) -0.0093(11) 0.0005(10) 0.0165(10)
C83 0.0519(18) 0.0625(19) 0.072(2) 0.0209(16) 0.0283(16) 0.0273(15)
F83 0.0556(12) 0.1037(17) 0.1089(17) 0.0162(13) 0.0364(12) 0.0333(11)
C84 0.068(2) 0.0519(16) 0.0561(18) 0.0156(14) 0.0313(15) 0.0322(15)
F84 0.0956(15) 0.0799(13) 0.0746(13) 0.0132(10) 0.0477(11) 0.0471(12)
C85 0.0605(18) 0.0421(14) 0.0417(15) 0.0066(12) 0.0116(13) 0.0215(13)
F85 0.0758(12) 0.0659(11) 0.0502(10) -0.0103(8) 0.0074(9) 0.0262(10)
C86 0.0447(15) 0.0449(14) 0.0465(15) 0.0101(12) 0.0100(12) 0.0212(12)
F86 0.0454(9) 0.0731(11) 0.0530(10) -0.0064(8) 0.0045(7) 0.0260(8)
O91 0.307(8) 0.270(7) 0.180(5) 0.116(5) 0.104(5) 0.121(6)
C92 0.205(7) 0.214(7) 0.204(7) 0.062(6) 0.107(6) 0.132(6)
C93 0.189(7) 0.291(9) 0.173(6) 0.129(6) 0.070(5) 0.136(6)
C94 0.205(7) 0.237(7) 0.166(6) 0.118(6) 0.087(5) 0.120(6)
C95 0.164(6) 0.208(7) 0.208(7) 0.083(6) 0.046(5) 0.097(5)

loop_
_atom_type_symbol
_atom_type_description
_atom_type_scat_dispersion_real
_atom_type_scat_dispersion_imag
_atom_type_scat_source
C C 0.0181 0.0091 'International Tables Vol C Tables 4.2.6.8 and 6.1.1.4'
H H 0.0000 0.0000 'International Tables Vol C Tables 4.2.6.8 and 6.1.1.4'
B B 0.0090 0.0039 'International Tables Vol C Tables 4.2.6.8 and 6.1.1.4'
O O 0.0492 0.0322 'International Tables Vol C Tables 4.2.6.8 and 6.1.1.4'
F F 0.0727 0.0534 'International Tables Vol C Tables 4.2.6.8 and 6.1.1.4'
P P 0.2955 0.4335 'International Tables Vol C Tables 4.2.6.8 and 6.1.1.4'

loop_
_geom_angle_atom_site_label_1
_geom_angle_atom_site_label_2
_geom_angle_atom_site_label_3
_geom_angle
C11 P1 C41 110.95(13)
C11 P1 C51 112.87(12)
C41 P1 C51 115.50(14)
C11 P1 H1A 103.1(13)
C41 P1 H1A 106.8(13)
C51 P1 H1A 106.6(13)
C12 C11 C16 119.7(2)
C12 C11 P1 116.1(2)
C16 C11 P1 124.13(19)
C13 C12 C11 121.2(3)
C13 C12 H12 119.4
C11 C12 H12 119.4
C12 C13 C14 119.5(3)
C12 C13 H13 120.3
C14 C13 H13 120.3
C13 C14 C15 119.9(3)
C13 C14 H14 120.1
C15 C14 H14 120.0
C14 C15 C16 122.7(3)
C14 C15 H15 118.7
C16 C15 H15 118.7
C15 C16 C11 117.0(2)
C15 C16 C21 117.8(2)
C11 C16 C21 125.2(2)
C22 C21 C26 119.7(3)
C22 C21 C16 119.7(2)
C26 C21 C16 120.3(2)
C23 C22 C21 118.6(3)
C23 C22 C31 120.0(3)
C21 C22 C31 121.1(2)
C24 C23 C22 122.7(3)
C24 C23 H23 118.7
C22 C23 H23 118.7
C25 C24 C23 117.7(3)
C25 C24 C34 120.3(4)
C23 C24 C34 122.0(4)
C24 C25 C26 122.6(3)
C24 C25 H25 118.7
C26 C25 H25 118.7
C25 C26 C21 118.6(3)
C25 C26 C37 118.8(3)
C21 C26 C37 122.4(3)
C22 C31 C33 109.3(3)
C22 C31 C32 114.0(3)
C33 C31 C32 110.7(3)
C22 C31 H31 107.5
C33 C31 H31 107.5
C32 C31 H31 107.5
C31 C32 H32A 109.5
C31 C32 H32B 109.5
H32A C32 H32B 109.5
C31 C32 H32C 109.5
H32A C32 H32C 109.5
H32B C32 H32C 109.5
C31 C33 H33A 109.5
C31 C33 H33B 109.5
H33A C33 H33B 109.5
C31 C33 H33C 109.5
H33A C33 H33C 109.5
H33B C33 H33C 109.5
C35 C34 C36 120.9(5)
C35 C34 C24 114.2(4)
C36 C34 C24 115.2(4)
C35 C34 H34 100.4
C36 C34 H34 100.4
C24 C34 H34 100.4
C34 C35 H35A 109.5
C34 C35 H35B 109.5
H35A C35 H35B 109.5
C34 C35 H35C 109.5
H35A C35 H35C 109.5
H35B C35 H35C 109.5
C34 C36 H36A 109.5
C34 C36 H36B 109.5
H36A C36 H36B 109.5
C34 C36 H36C 109.5
H36A C36 H36C 109.5
H36B C36 H36C 109.5
C26 C37 C38 109.9(3)
C26 C37 C39 114.0(3)
C38 C37 C39 109.6(3)
C26 C37 H37 107.7
C38 C37 H37 107.7
C39 C37 H37 107.7
C37 C38 H38A 109.5
C37 C38 H38B 109.5
H38A C38 H38B 109.5
C37 C38 H38C 109.5
H38A C38 H38C 109.5
H38B C38 H38C 109.5
C37 C39 H39A 109.5
C37 C39 H39B 109.5
H39A C39 H39B 109.5
C37 C39 H39C 109.5
H39A C39 H39C 109.5
H39B C39 H39C 109.5
C44 C41 C42 110.0(3)
C44 C41 C43 110.5(3)
C42 C41 C43 109.0(3)
C44 C41 P1 112.1(2)
C42 C41 P1 104.9(2)
C43 C41 P1 110.2(2)
C41 C42 H42A 109.5
C41 C42 H42B 109.5
H42A C42 H42B 109.5
C41 C42 H42C 109.5
H42A C42 H42C 109.5
H42B C42 H42C 109.5
C41 C43 H43A 109.5
C41 C43 H43B 109.5
H43A C43 H43B 109.5
C41 C43 H43C 109.5
H43A C43 H43C 109.5
H43B C43 H43C 109.5
C41 C44 H44A 109.5
C41 C44 H44B 109.5
H44A C44 H44B 109.5
C41 C44 H44C 109.5
H44A C44 H44C 109.5
H44B C44 H44C 109.5
C54 C51 C53 109.7(3)
C54 C51 C52 108.6(3)
C53 C51 C52 109.5(2)
C54 C51 P1 109.5(2)
C53 C51 P1 106.7(2)
C52 C51 P1 112.8(2)
C51 C52 H52A 109.5
C51 C52 H52B 109.5
H52A C52 H52B 109.5
C51 C52 H52C 109.5
H52A C52 H52C 109.5
H52B C52 H52C 109.5
C51 C53 H53A 109.5
C51 C53 H53B 109.5
H53A C53 H53B 109.5
C51 C53 H53C 109.5
H53A C53 H53C 109.5
H53B C53 H53C 109.5
C51 C54 H54A 109.5
C51 C54 H54B 109.5
H54A C54 H54B 109.5
C51 C54 H54C 109.5
H54A C54 H54C 109.5
H54B C54 H54C 109.5
C71 B1 C81 113.8(2)
C71 B1 C61 110.9(2)
C81 B1 C61 111.0(2)
C71 B1 H1B 104.8(15)
C81 B1 H1B 107.6(14)
C61 B1 H1B 108.4(14)
C66 C61 C62 113.8(3)
C66 C61 B1 125.3(2)
C62 C61 B1 120.9(3)
F62 C62 C61 120.2(3)
F62 C62 C63 115.8(3)
C61 C62 C63 123.9(3)
F63 C63 C64 119.9(3)
F63 C63 C62 120.6(4)
C64 C63 C62 119.5(3)
F64 C64 C63 121.0(3)
F64 C64 C65 119.9(4)
C63 C64 C65 119.2(3)
F65 C65 C64 120.1(3)
F65 C65 C66 120.3(3)
C64 C65 C66 119.6(3)
F66 C66 C65 115.9(3)
F66 C66 C61 120.0(3)
C65 C66 C61 124.1(3)
C76 C71 C72 112.2(3)
C76 C71 B1 127.3(2)
C72 C71 B1 120.5(3)
F72 C72 C73 116.3(3)
F72 C72 C71 119.0(3)
C73 C72 C71 124.8(3)
F73 C73 C74 119.4(3)
F73 C73 C72 120.6(3)
C74 C73 C72 119.9(3)
F74 C74 C73 120.9(3)
F74 C74 C75 120.7(3)
C73 C74 C75 118.3(3)
F75 C75 C74 119.8(3)
F75 C75 C76 120.4(3)
C74 C75 C76 119.8(3)
F76 C76 C75 114.9(3)
F76 C76 C71 120.2(3)
C75 C76 C71 124.9(3)
C86 C81 C82 113.1(3)
C86 C81 B1 126.9(3)
C82 C81 B1 120.0(2)
F82 C82 C83 116.6(3)
F82 C82 C81 119.0(3)
C83 C82 C81 124.5(3)
F83 C83 C82 121.5(3)
F83 C83 C84 118.8(3)
C82 C83 C84 119.6(3)
F84 C84 C85 121.0(3)
F84 C84 C83 120.3(3)
C85 C84 C83 118.7(3)
F85 C85 C84 119.9(3)
F85 C85 C86 120.2(3)
C84 C85 C86 119.9(3)
F86 C86 C85 115.3(2)
F86 C86 C81 120.4(2)
C85 C86 C81 124.3(3)
C92 O91 C95 106.8(7)
C93 C92 O91 111.3(8)
C93 C92 H92A 109.4
O91 C92 H92A 109.4
C93 C92 H92B 109.4
O91 C92 H92B 109.4
H92A C92 H92B 108.0
C92 C93 C94 107.5(8)
C92 C93 H93A 110.2
C94 C93 H93A 110.2
C92 C93 H93B 110.2
C94 C93 H93B 110.2
H93A C93 H93B 108.5
C95 C94 C93 106.9(8)
C95 C94 H94A 110.3
C93 C94 H94A 110.3
C95 C94 H94B 110.3
C93 C94 H94B 110.3
H94A C94 H94B 108.6
C94 C95 O91 104.7(7)
C94 C95 H95A 110.8
O91 C95 H95A 110.8
C94 C95 H95B 110.8
O91 C95 H95B 110.8
H95A C95 H95B 108.9

loop_
_geom_bond_atom_site_label_1
_geom_bond_atom_site_label_2
_geom_bond_distance
P1 C11 1.805(3)
P1 C41 1.852(3)
P1 C51 1.864(3)
P1 H1A 1.25(3)
C11 C12 1.401(4)
C11 C16 1.415(4)
C12 C13 1.374(4)
C12 H12 0.9400
C13 C14 1.378(4)
C13 H13 0.9400
C14 C15 1.378(4)
C14 H14 0.9400
C15 C16 1.390(4)
C15 H15 0.9400
C16 C21 1.503(4)
C21 C22 1.405(4)
C21 C26 1.411(4)
C22 C23 1.388(4)
C22 C31 1.520(4)
C23 C24 1.384(5)
C23 H23 0.9400
C24 C25 1.376(5)
C24 C34 1.525(5)
C25 C26 1.390(4)
C25 H25 0.9400
C26 C37 1.526(5)
C31 C33 1.530(5)
C31 C32 1.532(5)
C31 H31 0.9900
C32 H32A 0.9700
C32 H32B 0.9700
C32 H32C 0.9700
C33 H33A 0.9700
C33 H33B 0.9700
C33 H33C 0.9700
C34 C35 1.370(7)
C34 C36 1.461(6)
C34 H34 0.9900
C35 H35A 0.9700
C35 H35B 0.9700
C35 H35C 0.9700
C36 H36A 0.9700
C36 H36B 0.9700
C36 H36C 0.9700
C37 C38 1.539(6)
C37 C39 1.540(5)
C37 H37 0.9900
C38 H38A 0.9700
C38 H38B 0.9700
C38 H38C 0.9700
C39 H39A 0.9700
C39 H39B 0.9700
C39 H39C 0.9700
C41 C44 1.530(5)
C41 C42 1.531(5)
C41 C43 1.541(4)
C42 H42A 0.9700
C42 H42B 0.9700
C42 H42C 0.9700
C43 H43A 0.9700
C43 H43B 0.9700
C43 H43C 0.9700
C44 H44A 0.9700
C44 H44B 0.9700
C44 H44C 0.9700
C51 C54 1.532(4)
C51 C53 1.539(4)
C51 C52 1.544(4)
C52 H52A 0.9700
C52 H52B 0.9700
C52 H52C 0.9700
C53 H53A 0.9700
C53 H53B 0.9700
C53 H53C 0.9700
C54 H54A 0.9700
C54 H54B 0.9700
C54 H54C 0.9700
B1 C71 1.637(4)
B1 C81 1.638(4)
B1 C61 1.649(4)
B1 H1B 1.21(3)
C61 C66 1.380(4)
C61 C62 1.382(4)
C62 F62 1.357(4)
C62 C63 1.385(5)
C63 F63 1.346(4)
C63 C64 1.363(5)
C64 F64 1.346(4)
C64 C65 1.371(5)
C65 F65 1.352(4)
C65 C66 1.377(4)
C66 F66 1.351(3)
C71 C76 1.383(4)
C71 C72 1.390(4)
C72 F72 1.354(4)
C72 C73 1.369(5)
C73 F73 1.350(4)
C73 C74 1.367(5)
C74 F74 1.340(4)
C74 C75 1.368(5)
C75 F75 1.350(4)
C75 C76 1.373(4)
C76 F76 1.362(3)
C81 C86 1.382(4)
C81 C82 1.391(4)
C82 F82 1.356(4)
C82 C83 1.367(5)
C83 F83 1.347(4)
C83 C84 1.377(5)
C84 F84 1.343(3)
C84 C85 1.363(4)
C85 F85 1.348(3)
C85 C86 1.377(4)
C86 F86 1.357(3)
O91 C92 1.312(10)
O91 C95 1.561(11)
C92 C93 1.308(11)
C92 H92A 0.9800
C92 H92B 0.9800
C93 C94 1.538(11)
C93 H93A 0.9800
C93 H93B 0.9800
C94 C95 1.307(10)
C94 H94A 0.9800
C94 H94B 0.9800
C95 H95A 0.9800
C95 H95B 0.9800

loop_
_geom_torsion_atom_site_label_1
_geom_torsion_atom_site_label_2
_geom_torsion_atom_site_label_3
_geom_torsion_atom_site_label_4
_geom_torsion
C41 P1 C11 C12 -76.6(2)
C51 P1 C11 C12 54.8(2)
C41 P1 C11 C16 104.9(2)
C51 P1 C11 C16 -123.6(2)
C16 C11 C12 C13 0.4(4)
P1 C11 C12 C13 -178.1(2)
C11 C12 C13 C14 0.5(5)
C12 C13 C14 C15 -0.6(5)
C13 C14 C15 C16 -0.3(5)
C14 C15 C16 C11 1.1(4)
C14 C15 C16 C21 -179.5(3)
C12 C11 C16 C15 -1.2(4)
P1 C11 C16 C15 177.2(2)
C12 C11 C16 C21 179.5(3)
P1 C11 C16 C21 -2.1(4)
C15 C16 C21 C22 -94.6(3)
C11 C16 C21 C22 84.7(3)
C15 C16 C21 C26 79.4(3)
C11 C16 C21 C26 -101.3(3)
C26 C21 C22 C23 4.2(4)
C16 C21 C22 C23 178.3(3)
C26 C21 C22 C31 -169.8(3)
C16 C21 C22 C31 4.3(4)
C21 C22 C23 C24 -1.1(5)
C31 C22 C23 C24 172.9(3)
C22 C23 C24 C25 -1.6(6)
C22 C23 C24 C34 -179.7(4)
C23 C24 C25 C26 1.3(6)
C34 C24 C25 C26 179.5(4)
C24 C25 C26 C21 1.7(5)
C24 C25 C26 C37 -174.0(3)
C22 C21 C26 C25 -4.5(4)
C16 C21 C26 C25 -178.5(3)
C22 C21 C26 C37 171.1(3)
C16 C21 C26 C37 -3.0(4)
C23 C22 C31 C33 -81.4(4)
C21 C22 C31 C33 92.5(3)
C23 C22 C31 C32 43.2(4)
C21 C22 C31 C32 -143.0(3)
C25 C24 C34 C35 -79.4(8)
C23 C24 C34 C35 98.6(7)
C25 C24 C34 C36 134.0(5)
C23 C24 C34 C36 -47.9(7)
C25 C26 C37 C38 80.0(4)
C21 C26 C37 C38 -95.5(4)
C25 C26 C37 C39 -43.4(4)
C21 C26 C37 C39 141.0(3)
C11 P1 C41 C44 57.1(3)
C51 P1 C41 C44 -73.0(3)
C11 P1 C41 C42 -62.2(2)
C51 P1 C41 C42 167.7(2)
C11 P1 C41 C43 -179.4(2)
C51 P1 C41 C43 50.5(3)
C11 P1 C51 C54 31.2(3)
C41 P1 C51 C54 160.3(2)
C11 P1 C51 C53 149.8(2)
C41 P1 C51 C53 -81.0(2)
C11 P1 C51 C52 -89.9(2)
C41 P1 C51 C52 39.3(3)
C71 B1 C61 C66 -93.9(3)
C81 B1 C61 C66 33.6(4)
C71 B1 C61 C62 84.8(3)
C81 B1 C61 C62 -147.7(3)
C66 C61 C62 F62 178.2(3)
B1 C61 C62 F62 -0.7(4)
C66 C61 C62 C63 0.0(4)
B1 C61 C62 C63 -178.9(3)
F62 C62 C63 F63 1.0(4)
C61 C62 C63 F63 179.3(3)
F62 C62 C63 C64 -178.5(3)
C61 C62 C63 C64 -0.3(5)
F63 C63 C64 F64 0.6(5)
C62 C63 C64 F64 -179.9(3)
F63 C63 C64 C65 -179.1(3)
C62 C63 C64 C65 0.4(5)
F64 C64 C65 F65 -1.1(5)
C63 C64 C65 F65 178.6(3)
F64 C64 C65 C66 -179.9(3)
C63 C64 C65 C66 -0.2(5)
F65 C65 C66 F66 -1.0(4)
C64 C65 C66 F66 177.9(3)
F65 C65 C66 C61 -178.9(3)
C64 C65 C66 C61 0.0(5)
C62 C61 C66 F66 -177.7(3)
B1 C61 C66 F66 1.1(4)
C62 C61 C66 C65 0.2(4)
B1 C61 C66 C65 178.9(3)
C81 B1 C71 C76 -102.1(3)
C61 B1 C71 C76 23.9(4)
C81 B1 C71 C72 81.0(3)
C61 B1 C71 C72 -153.0(3)
C76 C71 C72 F72 175.7(3)
B1 C71 C72 F72 -7.0(4)
C76 C71 C72 C73 -4.1(4)
B1 C71 C72 C73 173.2(3)
F72 C72 C73 F73 0.1(5)
C71 C72 C73 F73 179.9(3)
F72 C72 C73 C74 -178.7(3)
C71 C72 C73 C74 1.2(5)
F73 C73 C74 F74 1.2(5)
C72 C73 C74 F74 180.0(3)
F73 C73 C74 C75 -177.0(3)
C72 C73 C74 C75 1.7(5)
F74 C74 C75 F75 0.4(5)
C73 C74 C75 F75 178.7(3)
F74 C74 C75 C76 -179.5(3)
C73 C74 C75 C76 -1.2(5)
F75 C75 C76 F76 -2.2(4)
C74 C75 C76 F76 177.7(3)
F75 C75 C76 C71 177.9(3)
C74 C75 C76 C71 -2.2(5)
C72 C71 C76 F76 -175.3(2)
B1 C71 C76 F76 7.6(4)
C72 C71 C76 C75 4.6(4)
B1 C71 C76 C75 -172.5(3)
C71 B1 C81 C86 10.0(4)
C61 B1 C81 C86 -115.9(3)
C71 B1 C81 C82 -170.5(3)
C61 B1 C81 C82 63.5(3)
C86 C81 C82 F82 178.8(3)
B1 C81 C82 F82 -0.7(4)
C86 C81 C82 C83 0.3(4)
B1 C81 C82 C83 -179.2(3)
F82 C82 C83 F83 -0.1(5)
C81 C82 C83 F83 178.4(3)
F82 C82 C83 C84 -178.3(3)
C81 C82 C83 C84 0.2(5)
F83 C83 C84 F84 0.6(5)
C82 C83 C84 F84 178.9(3)
F83 C83 C84 C85 -179.0(3)
C82 C83 C84 C85 -0.7(5)
F84 C84 C85 F85 0.2(4)
C83 C84 C85 F85 179.8(3)
F84 C84 C85 C86 -178.9(3)
C83 C84 C85 C86 0.7(4)
F85 C85 C86 F86 -0.3(4)
C84 C85 C86 F86 178.8(3)
F85 C85 C86 C81 -179.3(3)
C84 C85 C86 C81 -0.2(4)
C82 C81 C86 F86 -179.2(2)
B1 C81 C86 F86 0.2(4)
C82 C81 C86 C85 -0.3(4)
B1 C81 C86 C85 179.2(3)
C95 O91 C92 C93 17.0(14)
O91 C92 C93 C94 -11.6(14)
C92 C93 C94 C95 0.3(14)
C93 C94 C95 O91 9.0(12)
C92 O91 C95 C94 -16.2(13)
